data_4021265
loop_
_publ_author_name
'Seiichiro Higashiya'
'Woo Jin Chung'
'Dong Sung Lim'
'Silvana C. Ngo'
'William H. Kelly IV'
'Paul J. Toscano'
'John T. Welch'

_publ_section_title
;
 Synthesis of Mono- and Difluoroacetyltrialkylsilanes
 and the Corresponding Enol Silyl Ethers
;
_journal_name_full 'Journal of Organic Chemistry'
_journal_page_first 6323
_journal_page_last 6328
_journal_paper_doi 10.1021/jo049551o
_journal_volume 69
_journal_year 2004
_chemical_formula_moiety 'C23 H24 F2 O Si2'
_chemical_formula_sum 'C23 H24 F2 O Si2'
_chemical_formula_weight 410.60
_space_group_IT_number 2
_symmetry_cell_setting triclinic
_symmetry_space_group_name_Hall '-P 1'
_symmetry_space_group_name_H-M 'P -1'
_cell_angle_alpha 85.99(4)
_cell_angle_beta 83.30(4)
_cell_angle_gamma 67.900(4)
_cell_formula_units_Z 2
_cell_length_a 8.626(4)
_cell_length_b 9.510(5)
_cell_length_c 15.009(8)
_cell_measurement_temperature 296(2)
_cell_volume 1132.5(10)
_diffrn_ambient_temperature 296(2)
_exptl_crystal_density_diffrn 1.204
_cod_database_code 4021265

loop_
_symmetry_equiv_pos_as_xyz
'x, y, z'
'-x, -y, -z'

loop_
_atom_site_label
_atom_site_type_symbol
_atom_site_fract_x
_atom_site_fract_y
_atom_site_fract_z
_atom_site_U_iso_or_equiv
_atom_site_adp_type
_atom_site_occupancy
_atom_site_symmetry_multiplicity
_atom_site_calc_flag
_atom_site_refinement_flags
_atom_site_disorder_assembly
_atom_site_disorder_group
Si1 Si -0.18967(11) 0.24993(11) 0.92450(6) 0.0665(3) Uani 1 1 d . . .
Si2 Si 0.19768(8) 0.17024(7) 0.72499(5) 0.04230(19) Uani 1 1 d . . .
F1 F 0.0775(4) 0.3267(3) 1.02611(15) 0.1127(8) Uani 1 1 d . . .
F2 F 0.2993(3) 0.2207(3) 0.93482(17) 0.1053(8) Uani 1 1 d . . .
O1 O 0.1266(2) 0.1277(2) 0.82619(12) 0.0556(5) Uani 1 1 d . . .
C1 C 0.0425(4) 0.2135(3) 0.90100(17) 0.0529(6) Uani 1 1 d . . .
C2 C 0.1345(5) 0.2517(4) 0.9498(2) 0.0736(9) Uani 1 1 d . . .
C3 C -0.2197(6) 0.0807(5) 0.8912(4) 0.1145(16) Uani 1 1 d . . .
H3A H -0.1830 0.0641 0.8286 0.080 Uiso 1 1 calc R . .
H3B H -0.3366 0.0953 0.9017 0.080 Uiso 1 1 calc R . .
H3C H -0.1551 -0.0060 0.9258 0.080 Uiso 1 1 calc R . .
C4 C -0.2617(6) 0.2774(8) 1.0445(3) 0.139(2) Uani 1 1 d . . .
H4A H -0.2470 0.3656 1.0635 0.080 Uiso 1 1 calc R . .
H4B H -0.1972 0.1898 1.0785 0.080 Uiso 1 1 calc R . .
H4C H -0.3784 0.2913 1.0542 0.080 Uiso 1 1 calc R . .
C5 C -0.3037(6) 0.4127(6) 0.8547(4) 0.136(2) Uani 1 1 d . . .
H5A H -0.2881 0.5013 0.8722 0.080 Uiso 1 1 calc R . .
H5B H -0.4213 0.4293 0.8624 0.080 Uiso 1 1 calc R . .
H5C H -0.2619 0.3932 0.7929 0.080 Uiso 1 1 calc R . .
C6 C 0.0395(3) 0.1911(3) 0.64533(17) 0.0449(5) Uani 1 1 d . . .
C7 C -0.0078(4) 0.3111(3) 0.5828(2) 0.0573(7) Uani 1 1 d . . .
H7 H 0.0415 0.3832 0.5800 0.080 Uiso 1 1 calc R . .
C8 C -0.1263(4) 0.3254(4) 0.5247(2) 0.0696(8) Uani 1 1 d . . .
H8 H -0.1570 0.4074 0.4842 0.080 Uiso 1 1 calc R . .
C9 C -0.1986(4) 0.2191(4) 0.5266(2) 0.0673(8) Uani 1 1 d . . .
H9 H -0.2781 0.2287 0.4873 0.080 Uiso 1 1 calc R . .
C10 C -0.1533(4) 0.0988(4) 0.5867(2) 0.0668(8) Uani 1 1 d . . .
H10 H -0.2023 0.0266 0.5881 0.080 Uiso 1 1 calc R . .
C11 C -0.0361(4) 0.0840(3) 0.64476(19) 0.0568(7) Uani 1 1 d . . .
H11 H -0.0061 0.0010 0.6847 0.080 Uiso 1 1 calc R . .
C12 C 0.3949(3) 0.0019(3) 0.69750(17) 0.0451(5) Uani 1 1 d . . .
C13 C 0.5048(4) -0.0669(3) 0.7623(2) 0.0627(7) Uani 1 1 d . . .
H13 H 0.4789 -0.0295 0.8201 0.080 Uiso 1 1 calc R . .
C14 C 0.6524(4) -0.1902(4) 0.7423(3) 0.0754(9) Uani 1 1 d . . .
H14 H 0.7246 -0.2339 0.7866 0.080 Uiso 1 1 calc R . .
C15 C 0.6928(4) -0.2482(3) 0.6582(3) 0.0743(9) Uani 1 1 d . . .
H15 H 0.7917 -0.3314 0.6454 0.080 Uiso 1 1 calc R . .
C16 C 0.5879(4) -0.1837(3) 0.5937(2) 0.0658(8) Uani 1 1 d . . .
H16 H 0.6154 -0.2229 0.5364 0.080 Uiso 1 1 calc R . .
C17 C 0.4389(3) -0.0588(3) 0.61234(19) 0.0539(6) Uani 1 1 d . . .
H17 H 0.3683 -0.0159 0.5673 0.080 Uiso 1 1 calc R . .
C18 C 0.2407(3) 0.3488(3) 0.72090(17) 0.0451(5) Uani 1 1 d . . .
C19 C 0.3931(4) 0.3537(3) 0.6817(2) 0.0616(7) Uani 1 1 d . . .
H19 H 0.4768 0.2650 0.6599 0.080 Uiso 1 1 calc R . .
C20 C 0.4232(4) 0.4873(4) 0.6743(2) 0.0726(9) Uani 1 1 d . . .
H20 H 0.5254 0.4884 0.6473 0.080 Uiso 1 1 calc R . .
C21 C 0.3005(5) 0.6185(3) 0.7074(2) 0.0667(8) Uani 1 1 d . . .
H21 H 0.3205 0.7084 0.7037 0.080 Uiso 1 1 calc R . .
C22 C 0.1497(4) 0.6171(3) 0.7456(2) 0.0661(8) Uani 1 1 d . . .
H22 H 0.0670 0.7062 0.7677 0.080 Uiso 1 1 calc R . .
C23 C 0.1188(4) 0.4841(3) 0.7518(2) 0.0593(7) Uani 1 1 d . . .
H23 H 0.0146 0.4852 0.7771 0.080 Uiso 1 1 calc R . .

loop_
_atom_site_aniso_label
_atom_site_aniso_U_11
_atom_site_aniso_U_22
_atom_site_aniso_U_33
_atom_site_aniso_U_23
_atom_site_aniso_U_13
_atom_site_aniso_U_12
Si1 0.0551(5) 0.0734(6) 0.0581(5) 0.0017(4) 0.0048(4) -0.0128(4)
Si2 0.0443(4) 0.0353(3) 0.0456(4) -0.0018(3) 0.0005(3) -0.0141(3)
F1 0.144(2) 0.135(2) 0.0730(14) -0.0379(14) -0.0038(14) -0.0642(18)
F2 0.0834(15) 0.144(2) 0.1051(18) -0.0105(15) -0.0198(13) -0.0564(15)
O1 0.0646(11) 0.0491(10) 0.0496(10) -0.0024(8) 0.0088(8) -0.0211(9)
C1 0.0613(16) 0.0489(14) 0.0415(13) 0.0000(11) -0.0002(12) -0.0140(12)
C2 0.080(2) 0.082(2) 0.0604(19) -0.0100(16) -0.0039(16) -0.0309(18)
C3 0.085(3) 0.127(4) 0.141(4) -0.006(3) 0.010(3) -0.057(3)
C4 0.093(3) 0.221(6) 0.085(3) -0.037(4) 0.031(3) -0.046(4)
C5 0.072(3) 0.130(4) 0.167(5) 0.061(4) -0.015(3) -0.005(3)
C6 0.0440(13) 0.0393(12) 0.0486(13) -0.0055(10) 0.0013(10) -0.0135(10)
C7 0.0642(17) 0.0496(15) 0.0633(17) 0.0092(12) -0.0152(13) -0.0262(13)
C8 0.077(2) 0.0629(18) 0.069(2) 0.0142(15) -0.0212(16) -0.0247(16)
C9 0.0641(18) 0.074(2) 0.0682(19) -0.0062(16) -0.0164(15) -0.0268(16)
C10 0.076(2) 0.0685(19) 0.0703(19) -0.0097(15) -0.0067(16) -0.0412(17)
C11 0.0687(17) 0.0485(14) 0.0581(16) 0.0008(12) -0.0066(13) -0.0276(13)
C12 0.0474(13) 0.0353(11) 0.0532(14) 0.0004(10) -0.0014(11) -0.0173(10)
C13 0.0586(16) 0.0548(16) 0.0657(18) -0.0029(13) -0.0092(14) -0.0095(13)
C14 0.0641(19) 0.0614(19) 0.086(2) 0.0084(17) -0.0189(17) -0.0057(15)
C15 0.0593(18) 0.0451(15) 0.102(3) -0.0022(16) 0.0080(18) -0.0051(13)
C16 0.0668(18) 0.0524(16) 0.071(2) -0.0150(14) 0.0149(16) -0.0183(14)
C17 0.0560(15) 0.0440(13) 0.0570(16) -0.0018(11) 0.0037(12) -0.0159(11)
C18 0.0501(13) 0.0398(12) 0.0460(13) 0.0002(10) -0.0050(10) -0.0176(10)
C19 0.0568(16) 0.0526(15) 0.076(2) -0.0087(14) 0.0064(14) -0.0232(13)
C20 0.074(2) 0.070(2) 0.086(2) -0.0008(17) 0.0033(17) -0.0435(17)
C21 0.096(2) 0.0504(16) 0.0682(19) 0.0050(14) -0.0152(17) -0.0420(17)
C22 0.084(2) 0.0387(14) 0.073(2) -0.0034(13) -0.0046(16) -0.0199(14)
C23 0.0616(17) 0.0428(14) 0.0701(18) -0.0034(12) 0.0040(14) -0.0183(12)

loop_
_geom_bond_atom_site_label_1
_geom_bond_atom_site_label_2
_geom_bond_distance
_geom_bond_site_symmetry_2
_geom_bond_publ_flag
Si1 C5 1.825(4) . ?
Si1 C3 1.834(5) . ?
Si1 C4 1.839(4) . ?
Si1 C1 1.894(3) . ?
Si2 O1 1.653(2) . ?
Si2 C6 1.864(3) . ?
Si2 C18 1.865(3) . ?
Si2 C12 1.873(3) . ?
F1 C2 1.334(4) . ?
F2 C2 1.333(4) . ?
O1 C1 1.395(3) . ?
C1 C2 1.300(4) . ?
C6 C7 1.392(4) . ?
C6 C11 1.402(4) . ?
C7 C8 1.382(4) . ?
C8 C9 1.370(4) . ?
C9 C10 1.370(4) . ?
C10 C11 1.373(4) . ?
C12 C13 1.390(4) . ?
C12 C17 1.392(4) . ?
C13 C14 1.387(4) . ?
C14 C15 1.367(5) . ?
C15 C16 1.355(5) . ?
C16 C17 1.398(4) . ?
C18 C23 1.389(4) . ?
C18 C19 1.393(4) . ?
C19 C20 1.384(4) . ?
C20 C21 1.376(5) . ?
C21 C22 1.364(5) . ?
C22 C23 1.382(4) . ?

loop_
_cod_related_entry_id
_cod_related_entry_database
_cod_related_entry_code
1 ChemSpider 9638866
